data_7002286
loop_
_publ_author_name
'Choudhury, Somnath Ray'
'Dey, Biswajit'
'Das, Suranjana'
'Robertazzi, Arturo'
'Jana, Atish Dipankar'
'Chen, Chih-Yuan'
'Lee, Hon Man'
'Gamez, Patrick'
'Mukhopadhyay, Subrata'

_publ_section_title
;
 Robust recognition of malonate and 2-amino-4-picolinium in conjunction
 with M(ii) as a triad (M = Ni/Co/Mn): role of this highly stable
 hydrogen-bonded motif in driving supramolecular self-assembly
;
_journal_issue 37
_journal_name_full 'Dalton Transactions'
_journal_page_first 7617
_journal_page_last 7624
_journal_paper_doi 10.1039/b905127a
_journal_year 2009
_chemical_formula_moiety ' C6 H8 Co O10, 2(C6 H9 N2), 4(H2 O)'
_chemical_formula_sum 'C18 H34 Co N4 O14'
_chemical_formula_weight 589.42
_space_group_IT_number 2
_symmetry_cell_setting triclinic
_symmetry_Int_Tables_number 2
_symmetry_space_group_name_Hall '-P 1'
_symmetry_space_group_name_H-M 'P -1'
_atom_sites_solution_hydrogens geom
_atom_sites_solution_primary direct
_atom_sites_solution_secondary difmap
_audit_creation_method SHELXL-97
_cell_angle_alpha 93.349(2)
_cell_angle_beta 93.305(2)
_cell_angle_gamma 112.0980(10)
_cell_formula_units_Z 1
_cell_length_a 7.5389(2)
_cell_length_b 9.0543(2)
_cell_length_c 10.4107(3)
_cell_measurement_temperature 150(2)
_cell_volume 654.86(3)
_computing_cell_refinement 'SAINT v6.280a (Bruker, 2004)'
_computing_data_collection 'APEX2 v1.0-22 (Bruker, 2004)'
_computing_data_reduction 'SAINT v6.280a (Bruker, 2004)'
_computing_molecular_graphics 'SHELXTL 5.1'
_computing_publication_material 'SHELXTL 5.1'
_computing_structure_refinement 'SHELXTL 5.1'
_computing_structure_solution 'SHELXTL 5.1 (Sheldrick, 1998)'
_diffrn_ambient_temperature 150(2)
_diffrn_measured_fraction_theta_full 0.994
_diffrn_measured_fraction_theta_max 0.994
_diffrn_measurement_device_type 'Bruker SMART APEX II'
_diffrn_measurement_method \w
_diffrn_radiation_monochromator graphite
_diffrn_radiation_probe x-ray
_diffrn_radiation_type MoK\a
_diffrn_radiation_wavelength 0.71073
_diffrn_reflns_av_R_equivalents 0.0169
_diffrn_reflns_av_sigmaI/netI 0.0198
_diffrn_reflns_limit_h_max 10
_diffrn_reflns_limit_h_min -10
_diffrn_reflns_limit_k_max 12
_diffrn_reflns_limit_k_min -12
_diffrn_reflns_limit_l_max 14
_diffrn_reflns_limit_l_min -14
_diffrn_reflns_number 9535
_diffrn_reflns_theta_full 28.74
_diffrn_reflns_theta_max 28.74
_diffrn_reflns_theta_min 1.97
_diffrn_source 'fine-focus sealed tube'
_diffrn_standards_decay_% 0
_diffrn_standards_interval_count 0
_diffrn_standards_interval_time 0
_diffrn_standards_number 0
_exptl_absorpt_coefficient_mu 0.729
_exptl_absorpt_correction_T_max 0.9373
_exptl_absorpt_correction_T_min 0.7121
_exptl_absorpt_correction_type multi-scan
_exptl_absorpt_process_details 'SADABS 2.10 (Sheldrick, 2003)'
_exptl_crystal_colour pink
_exptl_crystal_density_diffrn 1.495
_exptl_crystal_density_method 'not measured'
_exptl_crystal_description rhombus
_exptl_crystal_F_000 309
_exptl_crystal_size_max 0.50
_exptl_crystal_size_mid 0.37
_exptl_crystal_size_min 0.09
_refine_diff_density_max 0.386
_refine_diff_density_min -0.437
_refine_diff_density_rms 0.048
_refine_ls_extinction_method none
_refine_ls_goodness_of_fit_ref 1.063
_refine_ls_hydrogen_treatment constr
_refine_ls_matrix_type full
_refine_ls_number_parameters 170
_refine_ls_number_reflns 3376
_refine_ls_number_restraints 0
_refine_ls_restrained_S_all 1.063
_refine_ls_R_factor_all 0.0297
_refine_ls_R_factor_gt 0.0259
_refine_ls_shift/su_max 0.016
_refine_ls_shift/su_mean 0.000
_refine_ls_structure_factor_coef Fsqd
_refine_ls_weighting_details 'calc w=1/[\s^2^(Fo^2^)+(0.0319P)^2^+0.2375P] where P=(Fo^2^+2Fc^2^)/3'
_refine_ls_weighting_scheme calc
_refine_ls_wR_factor_gt 0.0662
_refine_ls_wR_factor_ref 0.0673
_reflns_number_gt 3045
_reflns_number_total 3376
_reflns_threshold_expression I>2\s
_cod_data_source_file b905127a.txt
_cod_data_source_block h3
_cod_database_code 7002286

loop_
_symmetry_equiv_pos_as_xyz
'x, y, z'
'-x, -y, -z'

loop_
_atom_site_label
_atom_site_type_symbol
_atom_site_fract_x
_atom_site_fract_y
_atom_site_fract_z
_atom_site_U_iso_or_equiv
_atom_site_adp_type
_atom_site_occupancy
_atom_site_symmetry_multiplicity
_atom_site_calc_flag
_atom_site_refinement_flags
_atom_site_disorder_assembly
_atom_site_disorder_group
C1 C 0.33481(17) 0.15128(14) 0.53840(11) 0.0158(2) Uani 1 1 d . . .
C2 C 0.41216(18) 0.12581(14) 0.41023(12) 0.0175(2) Uani 1 1 d . . .
H2B H 0.5533 0.1592 0.4244 0.021 Uiso 1 1 calc R . .
H2A H 0.3576 0.0101 0.3819 0.021 Uiso 1 1 calc R . .
C3 C 0.36738(18) 0.21637(15) 0.30210(12) 0.0187(2) Uani 1 1 d . . .
C4 C 0.8037(2) 0.2057(2) 0.16993(15) 0.0347(3) Uani 1 1 d . . .
H4A H 0.8433 0.2744 0.2512 0.052 Uiso 1 1 calc R . .
H4B H 0.9080 0.1726 0.1463 0.052 Uiso 1 1 calc R . .
H4C H 0.6891 0.1109 0.1807 0.052 Uiso 1 1 calc R . .
C5 C 0.74009(19) 0.53912(16) -0.01047(12) 0.0211(2) Uani 1 1 d . . .
C6 C 0.78120(19) 0.45321(17) 0.08914(12) 0.0233(3) Uani 1 1 d . . .
H6 H 0.8239 0.5102 0.1780 0.028 Uiso 1 1 d R . .
C7 C 0.7586(2) 0.29679(17) 0.06502(13) 0.0247(3) Uani 1 1 d . . .
C8 C 0.6920(2) 0.22095(18) -0.06088(14) 0.0287(3) Uani 1 1 d . . .
H8 H 0.6760 0.1126 -0.0798 0.034 Uiso 1 1 calc R . .
C9 C 0.6510(2) 0.30445(18) -0.15438(13) 0.0286(3) Uani 1 1 d . . .
Co2 Co 0.5000 0.5000 0.5000 0.01434(7) Uani 1 2 d S . .
H5A H 0.8013 0.4180 0.5313 0.036 Uiso 1 1 d . . .
H5B H 0.8541 0.5645 0.5042 0.045 Uiso 1 1 d . . .
H7B H 0.1314 0.8345 0.5043 0.062 Uiso 1 1 d . . .
H6A H -0.0623 0.0556 0.7767 0.040 Uiso 1 1 d . . .
H9 H 0.6044 0.2639 -0.2395 0.040 Uiso 1 1 d . . .
N2 N 0.67588(17) 0.46084(14) -0.12873(10) 0.0227(2) Uani 1 1 d . . .
H2 H 0.6492 0.5124 -0.1913 0.027 Uiso 1 1 calc R . .
N1 N 0.76044(18) 0.69109(14) 0.00825(11) 0.0266(2) Uani 1 1 d . . .
H1a H 0.7450 0.7509 -0.0601 0.032 Uiso 1 1 d R . .
H1b H 0.8170 0.7452 0.0856 0.032 Uiso 1 1 d R . .
O1 O 0.37938(13) 0.29211(10) 0.58811(8) 0.01958(18) Uani 1 1 d . . .
O2 O 0.23375(14) 0.02964(10) 0.59094(9) 0.02192(19) Uani 1 1 d . . .
O3 O 0.42228(16) 0.36718(11) 0.32041(9) 0.0270(2) Uani 1 1 d . . .
O4 O 0.28130(15) 0.13716(11) 0.19927(9) 0.0249(2) Uani 1 1 d . . .
O5 O 0.77061(15) 0.48908(13) 0.51892(16) 0.0475(4) Uani 1 1 d . . .
O7 O 0.08316(14) 0.74141(11) 0.45288(10) 0.0238(2) Uani 1 1 d . . .
H7A H 0.0411 0.7696 0.3758 0.050 Uiso 1 1 d . . .
O6 O 0.03284(14) 0.13517(11) 0.75885(9) 0.0238(2) Uani 1 1 d . . .
H6B H 0.1002 0.1095 0.7213 0.036 Uiso 1 1 d R . .

loop_
_atom_site_aniso_label
_atom_site_aniso_U_11
_atom_site_aniso_U_22
_atom_site_aniso_U_33
_atom_site_aniso_U_23
_atom_site_aniso_U_13
_atom_site_aniso_U_12
C1 0.0147(5) 0.0146(5) 0.0182(5) 0.0028(4) -0.0013(4) 0.0060(4)
C2 0.0197(6) 0.0132(5) 0.0207(6) 0.0025(4) 0.0027(4) 0.0072(5)
C3 0.0216(6) 0.0146(5) 0.0191(6) 0.0028(4) 0.0046(5) 0.0056(5)
C4 0.0397(9) 0.0377(9) 0.0330(8) 0.0166(7) 0.0058(6) 0.0196(7)
C5 0.0191(6) 0.0228(6) 0.0204(6) 0.0041(5) 0.0033(5) 0.0065(5)
C6 0.0242(6) 0.0264(7) 0.0184(6) 0.0048(5) 0.0015(5) 0.0085(5)
C7 0.0224(6) 0.0285(7) 0.0260(6) 0.0104(5) 0.0056(5) 0.0112(5)
C8 0.0360(8) 0.0237(7) 0.0303(7) 0.0034(6) 0.0047(6) 0.0153(6)
C9 0.0370(8) 0.0271(7) 0.0227(6) -0.0010(5) 0.0003(6) 0.0141(6)
Co2 0.01381(12) 0.01058(11) 0.01809(12) 0.00195(8) 0.00052(8) 0.00407(8)
N2 0.0284(6) 0.0233(6) 0.0174(5) 0.0042(4) 0.0009(4) 0.0108(5)
N1 0.0351(7) 0.0215(6) 0.0216(5) 0.0023(4) -0.0015(5) 0.0095(5)
O1 0.0246(5) 0.0127(4) 0.0201(4) 0.0018(3) 0.0033(3) 0.0054(4)
O2 0.0274(5) 0.0134(4) 0.0240(4) 0.0052(3) 0.0063(4) 0.0057(4)
O3 0.0455(6) 0.0131(4) 0.0191(4) 0.0023(3) -0.0014(4) 0.0078(4)
O4 0.0346(5) 0.0171(4) 0.0187(4) 0.0005(3) -0.0006(4) 0.0055(4)
O5 0.0161(5) 0.0183(5) 0.1123(11) 0.0234(6) 0.0111(6) 0.0079(4)
O7 0.0216(5) 0.0141(4) 0.0347(5) 0.0034(4) -0.0019(4) 0.0061(4)
O6 0.0244(5) 0.0210(5) 0.0235(4) 0.0005(4) 0.0049(4) 0.0057(4)

loop_
_atom_type_symbol
_atom_type_description
_atom_type_scat_dispersion_real
_atom_type_scat_dispersion_imag
_atom_type_scat_source
C C 0.0033 0.0016 'International Tables Vol C Tables 4.2.6.8 and 6.1.1.4'
H H 0.0000 0.0000 'International Tables Vol C Tables 4.2.6.8 and 6.1.1.4'
Co Co 0.3494 0.9721 'International Tables Vol C Tables 4.2.6.8 and 6.1.1.4'
N N 0.0061 0.0033 'International Tables Vol C Tables 4.2.6.8 and 6.1.1.4'
O O 0.0106 0.0060 'International Tables Vol C Tables 4.2.6.8 and 6.1.1.4'

loop_
_geom_angle_atom_site_label_1
_geom_angle_atom_site_label_2
_geom_angle_atom_site_label_3
_geom_angle
_geom_angle_site_symmetry_1
_geom_angle_site_symmetry_3
_geom_angle_publ_flag
O2 C1 O1 123.24(11) . . ?
O2 C1 C2 117.99(11) . . ?
O1 C1 C2 118.74(10) . . ?
C3 C2 C1 114.57(10) . . ?
C3 C2 H2B 108.6 . . ?
C1 C2 H2B 108.6 . . ?
C3 C2 H2A 108.6 . . ?
C1 C2 H2A 108.6 . . ?
H2B C2 H2A 107.6 . . ?
O4 C3 O3 123.78(11) . . ?
O4 C3 C2 117.72(11) . . ?
O3 C3 C2 118.49(11) . . ?
C7 C4 H4A 109.5 . . ?
C7 C4 H4B 109.5 . . ?
H4A C4 H4B 109.5 . . ?
C7 C4 H4C 109.5 . . ?
H4A C4 H4C 109.5 . . ?
H4B C4 H4C 109.5 . . ?
N1 C5 N2 119.21(11) . . ?
N1 C5 C6 122.90(12) . . ?
N2 C5 C6 117.89(12) . . ?
C7 C6 C5 120.75(13) . . ?
C7 C6 H6 121.4 . . ?
C5 C6 H6 117.8 . . ?
C6 C7 C8 118.97(12) . . ?
C6 C7 C4 120.95(13) . . ?
C8 C7 C4 120.07(13) . . ?
C9 C8 C7 119.39(13) . . ?
C9 C8 H8 120.3 . . ?
C7 C8 H8 120.3 . . ?
C8 C9 N2 120.79(13) . . ?
C8 C9 H9 125.3 . . ?
N2 C9 H9 113.9 . . ?
O1 Co2 O1 180.00(5) . 2_666 ?
O1 Co2 O5 88.01(4) . 2_666 ?
O1 Co2 O5 91.99(4) 2_666 2_666 ?
O1 Co2 O5 91.99(4) . . ?
O1 Co2 O5 88.01(4) 2_666 . ?
O5 Co2 O5 180.00(6) 2_666 . ?
O1 Co2 O3 90.63(4) . 2_666 ?
O1 Co2 O3 89.37(4) 2_666 2_666 ?
O5 Co2 O3 94.15(5) 2_666 2_666 ?
O5 Co2 O3 85.85(5) . 2_666 ?
O1 Co2 O3 89.37(4) . . ?
O1 Co2 O3 90.63(4) 2_666 . ?
O5 Co2 O3 85.85(5) 2_666 . ?
O5 Co2 O3 94.15(5) . . ?
O3 Co2 O3 180.0 2_666 . ?
C5 N2 C9 122.19(11) . . ?
C5 N2 H2 118.9 . . ?
C9 N2 H2 118.9 . . ?
C5 N1 H1a 122.6 . . ?
C5 N1 H1b 117.9 . . ?
H1a N1 H1b 118.0 . . ?
C1 O1 Co2 127.03(8) . . ?
C3 O3 Co2 125.52(8) . . ?
Co2 O5 H5A 130.8 . . ?
Co2 O5 H5B 115.6 . . ?
H5A O5 H5B 113.2 . . ?
H7B O7 H7A 104.1 . . ?
H6A O6 H6B 111.3 . . ?

loop_
_geom_bond_atom_site_label_1
_geom_bond_atom_site_label_2
_geom_bond_distance
_geom_bond_site_symmetry_2
_geom_bond_publ_flag
C1 O2 1.2568(15) . ?
C1 O1 1.2598(14) . ?
C1 C2 1.5259(17) . ?
C2 C3 1.5251(16) . ?
C2 H2B 0.9900 . ?
C2 H2A 0.9900 . ?
C3 O4 1.2496(16) . ?
C3 O3 1.2679(15) . ?
C4 C7 1.5039(18) . ?
C4 H4A 0.9800 . ?
C4 H4B 0.9800 . ?
C4 H4C 0.9800 . ?
C5 N1 1.3272(17) . ?
C5 N2 1.3504(17) . ?
C5 C6 1.4195(17) . ?
C6 C7 1.367(2) . ?
C6 H6 1.0049 . ?
C7 C8 1.415(2) . ?
C8 C9 1.357(2) . ?
C8 H8 0.9500 . ?
C9 N2 1.3644(18) . ?
C9 H9 0.9344 . ?
Co2 O1 2.0546(8) . ?
Co2 O1 2.0547(8) 2_666 ?
Co2 O5 2.0780(10) 2_666 ?
Co2 O5 2.0780(10) . ?
Co2 O3 2.0895(9) 2_666 ?
Co2 O3 2.0895(9) . ?
N2 H2 0.8800 . ?
N1 H1a 0.9471 . ?
N1 H1b 0.9097 . ?
O5 H5A 0.7764 . ?
O5 H5B 0.7656 . ?
O7 H7B 0.9077 . ?
O7 H7A 0.9302 . ?
O6 H6A 0.8430 . ?
O6 H6B 0.7520 . ?
